data_7109297
loop_
_publ_author_name
'Chao Shi'
'Huibin Sun'
'Qibai Jiang'
'Qiang Zhao'
'Jingxia Wang'
'Wei Huang'
'Hong Yan'

_publ_section_title
;
 Carborane tuning of photophysical properties of phosphorescent
 iridium(III) complexes
;
_journal_name_full Chem.Commun.
_journal_page_first 4746
_journal_paper_doi 10.1039/c3cc40996a
_journal_volume 49
_journal_year 2013
_chemical_formula_sum 'C32 H44 B20 Cl3 Ir N2 O2'
_chemical_formula_weight 1003.44
_chemical_name_systematic
;
?
;
_space_group_IT_number 14
_symmetry_cell_setting monoclinic
_symmetry_space_group_name_Hall '-P 2yn'
_symmetry_space_group_name_H-M 'P 1 21/n 1'
_atom_sites_solution_hydrogens geom
_atom_sites_solution_primary direct
_atom_sites_solution_secondary difmap
_audit_creation_method SHELXL-97
_cell_angle_alpha 90.00
_cell_angle_beta 103.871(2)
_cell_angle_gamma 90.00
_cell_formula_units_Z 4
_cell_length_a 14.4291(15)
_cell_length_b 15.2895(16)
_cell_length_c 20.778(2)
_cell_measurement_temperature 296(2)
_cell_volume 4450.2(8)
_computing_structure_refinement 'SHELXL-97 (Sheldrick, 1997)'
_computing_structure_solution 'SHELXS-97 (Sheldrick, 1990)'
_diffrn_ambient_temperature 296(2)
_diffrn_measured_fraction_theta_full 0.997
_diffrn_measured_fraction_theta_max 0.997
_diffrn_radiation_monochromator graphite
_diffrn_radiation_source 'fine-focus sealed tube'
_diffrn_radiation_type MoK\a
_diffrn_radiation_wavelength 0.71073
_diffrn_reflns_av_R_equivalents 0.0334
_diffrn_reflns_av_sigmaI/netI 0.0363
_diffrn_reflns_limit_h_max 17
_diffrn_reflns_limit_h_min -17
_diffrn_reflns_limit_k_max 18
_diffrn_reflns_limit_k_min -7
_diffrn_reflns_limit_l_max 25
_diffrn_reflns_limit_l_min -25
_diffrn_reflns_number 26425
_diffrn_reflns_theta_full 26.00
_diffrn_reflns_theta_max 26.00
_diffrn_reflns_theta_min 1.67
_exptl_absorpt_coefficient_mu 3.215
_exptl_absorpt_correction_T_max 0.6800
_exptl_absorpt_correction_T_min 0.5657
_exptl_absorpt_correction_type multi-scan
_exptl_absorpt_process_details sadabs
_exptl_crystal_density_diffrn 1.498
_exptl_crystal_density_method 'not measured'
_exptl_crystal_F_000 1976
_exptl_crystal_size_max 0.20
_exptl_crystal_size_mid 0.16
_exptl_crystal_size_min 0.13
_refine_diff_density_max 0.768
_refine_diff_density_min -0.764
_refine_diff_density_rms 0.083
_refine_ls_extinction_method none
_refine_ls_goodness_of_fit_ref 1.045
_refine_ls_hydrogen_treatment mixed
_refine_ls_matrix_type full
_refine_ls_number_parameters 571
_refine_ls_number_reflns 8733
_refine_ls_number_restraints 278
_refine_ls_restrained_S_all 1.111
_refine_ls_R_factor_all 0.0398
_refine_ls_R_factor_gt 0.0298
_refine_ls_shift/su_max 0.021
_refine_ls_shift/su_mean 0.001
_refine_ls_structure_factor_coef Fsqd
_refine_ls_weighting_details 'calc w=1/[\s^2^(Fo^2^)+(0.0405P)^2^+2.9544P] where P=(Fo^2^+2Fc^2^)/3'
_refine_ls_weighting_scheme calc
_refine_ls_wR_factor_gt 0.0757
_refine_ls_wR_factor_ref 0.0793
_reflns_number_gt 7241
_reflns_number_total 8733
_reflns_threshold_expression >2sigma(I)
_cod_data_source_file c3cc40996a.txt
_cod_data_source_block 1
_cod_original_cell_volume 4450.1(8)
_cod_original_sg_symbol_H-M P2(1)/n
_cod_database_code 7109297

loop_
_symmetry_equiv_pos_as_xyz
'x, y, z'
'-x+1/2, y+1/2, -z+1/2'
'-x, -y, -z'
'x-1/2, -y-1/2, z-1/2'

loop_
_atom_site_label
_atom_site_type_symbol
_atom_site_fract_x
_atom_site_fract_y
_atom_site_fract_z
_atom_site_U_iso_or_equiv
_atom_site_adp_type
_atom_site_occupancy
_atom_site_symmetry_multiplicity
_atom_site_calc_flag
_atom_site_refinement_flags
_atom_site_disorder_assembly
_atom_site_disorder_group
B3 B 1.0840(4) 0.7003(5) 0.2281(3) 0.0718(16) Uani 1 1 d U . .
H3 H 1.0625 0.7161 0.2741 0.086 Uiso 1 1 calc R . .
B4 B 1.1022(4) 0.5919(4) 0.2069(3) 0.0633(14) Uani 1 1 d U . .
H4A H 1.0941 0.5370 0.2393 0.076 Uiso 1 1 calc R . .
B5 B 1.0689(4) 0.5848(5) 0.1200(4) 0.0837(18) Uani 1 1 d U . .
H5A H 1.0385 0.5246 0.0946 0.100 Uiso 1 1 calc R . .
B6 B 1.0303(4) 0.6907(7) 0.0908(3) 0.099(2) Uani 1 1 d U . .
H6 H 0.9740 0.7016 0.0454 0.119 Uiso 1 1 calc R . .
B7 B 1.0413(5) 0.7582(5) 0.1586(5) 0.0917(19) Uani 1 1 d U . .
H7 H 0.9915 0.8127 0.1587 0.110 Uiso 1 1 calc R . .
B8 B 1.1612(4) 0.7673(5) 0.1961(4) 0.0862(17) Uani 1 1 d U . .
H8A H 1.1921 0.8284 0.2199 0.103 Uiso 1 1 calc R . .
B9 B 1.1268(4) 0.7561(6) 0.1159(4) 0.0923(19) Uani 1 1 d U . .
H9A H 1.1349 0.8129 0.0852 0.111 Uiso 1 1 calc R . .
B10 B 1.1448(5) 0.6547(8) 0.0894(3) 0.107(2) Uani 1 1 d U . .
H10A H 1.1639 0.6416 0.0421 0.129 Uiso 1 1 calc R . .
B11 B 1.1892(4) 0.5935(5) 0.1588(5) 0.0868(18) Uani 1 1 d U . .
H11A H 1.2378 0.5381 0.1586 0.104 Uiso 1 1 calc R . .
B12 B 1.2276(4) 0.6995(5) 0.1551(3) 0.0618(13) Uani 1 1 d U . .
H12 H 1.3013 0.7139 0.1524 0.074 Uiso 1 1 calc R . .
B13 B 0.8483(4) 0.5111(4) 0.5042(3) 0.0561(12) Uani 1 1 d U . .
H13A H 0.9167 0.5396 0.5001 0.067 Uiso 1 1 calc R . .
B14 B 0.7386(4) 0.5409(4) 0.4486(3) 0.0567(12) Uani 1 1 d U . .
H14 H 0.7350 0.5887 0.4085 0.068 Uiso 1 1 calc R . .
B15 B 0.6626(4) 0.4474(4) 0.4376(3) 0.0593(13) Uani 1 1 d U . .
H15A H 0.6102 0.4348 0.3906 0.071 Uiso 1 1 calc R . .
B16 B 0.7266(5) 0.3618(4) 0.4867(3) 0.0645(14) Uani 1 1 d U . .
H16A H 0.7154 0.2928 0.4718 0.077 Uiso 1 1 calc R . .
B17 B 0.8393(5) 0.4026(4) 0.5273(3) 0.0629(13) Uani 1 1 d U . .
H17 H 0.9021 0.3594 0.5388 0.075 Uiso 1 1 calc R . .
B18 B 0.6490(5) 0.5313(5) 0.4935(4) 0.0769(15) Uani 1 1 d U . .
H18 H 0.5861 0.5744 0.4831 0.092 Uiso 1 1 calc R . .
B19 B 0.6415(5) 0.4223(5) 0.5151(4) 0.0795(16) Uani 1 1 d U . .
H19A H 0.5735 0.3927 0.5187 0.095 Uiso 1 1 calc R . .
B20 B 0.7509(6) 0.3977(5) 0.5669(3) 0.0745(15) Uani 1 1 d U . .
H20A H 0.7558 0.3494 0.6069 0.089 Uiso 1 1 calc R . .
B21 B 0.8245(5) 0.4858(5) 0.5809(3) 0.0792(16) Uani 1 1 d U . .
H21A H 0.8769 0.4985 0.6279 0.095 Uiso 1 1 calc R . .
B22 B 0.7010(6) 0.4965(5) 0.5743(4) 0.0854(17) Uani 1 1 d U . .
H22A H 0.6724 0.5149 0.6170 0.102 Uiso 1 1 calc R . .
C1 C 0.8087(2) 0.3907(2) 0.27297(19) 0.0318(8) Uani 1 1 d . . .
C2 C 0.7731(2) 0.4162(3) 0.32725(18) 0.0346(8) Uani 1 1 d . . .
H2 H 0.7116 0.4390 0.3194 0.041 Uiso 1 1 calc R . .
C3 C 0.8257(3) 0.4088(2) 0.39169(19) 0.0359(8) Uani 1 1 d . . .
C4 C 0.9186(3) 0.3761(3) 0.4040(2) 0.0440(10) Uani 1 1 d . . .
H4 H 0.9544 0.3706 0.4474 0.053 Uiso 1 1 calc R . .
C5 C 0.9576(3) 0.3520(3) 0.3520(2) 0.0432(9) Uani 1 1 d . . .
H5 H 1.0202 0.3319 0.3605 0.052 Uiso 1 1 calc R . .
C6 C 0.9033(2) 0.3578(3) 0.28715(19) 0.0352(8) Uani 1 1 d . . .
C7 C 0.9356(3) 0.3284(3) 0.2293(2) 0.0399(9) Uani 1 1 d . . .
C8 C 1.0258(3) 0.2968(3) 0.2289(3) 0.0596(13) Uani 1 1 d . . .
H8 H 1.0734 0.2948 0.2680 0.072 Uiso 1 1 calc R . .
C9 C 1.0446(4) 0.2685(4) 0.1704(3) 0.0800(18) Uani 1 1 d . . .
H9 H 1.1045 0.2465 0.1698 0.096 Uiso 1 1 calc R . .
C10 C 0.9739(4) 0.2729(4) 0.1127(3) 0.0784(17) Uani 1 1 d . . .
H10 H 0.9852 0.2537 0.0729 0.094 Uiso 1 1 calc R . .
C11 C 0.8871(3) 0.3059(3) 0.1151(2) 0.0596(12) Uani 1 1 d . . .
H11 H 0.8395 0.3090 0.0760 0.072 Uiso 1 1 calc R . .
C12 C 0.7926(3) 0.5129(3) 0.17223(18) 0.0349(8) Uani 1 1 d . . .
C13 C 0.8835(3) 0.5394(3) 0.16691(18) 0.0370(8) Uani 1 1 d . . .
H13 H 0.9288 0.4967 0.1652 0.044 Uiso 1 1 calc R . .
C14 C 0.9088(3) 0.6267(3) 0.1641(2) 0.0385(9) Uani 1 1 d . . .
C15 C 0.8414(3) 0.6914(3) 0.1653(2) 0.0439(9) Uani 1 1 d . . .
H15 H 0.8570 0.7500 0.1624 0.053 Uiso 1 1 calc R . .
C16 C 0.7512(3) 0.6680(3) 0.1710(2) 0.0427(10) Uani 1 1 d . . .
H16 H 0.7064 0.7113 0.1721 0.051 Uiso 1 1 calc R . .
C17 C 0.7266(3) 0.5811(3) 0.17521(18) 0.0353(8) Uani 1 1 d . . .
C18 C 0.6358(3) 0.5513(3) 0.18662(18) 0.0366(8) Uani 1 1 d . . .
C19 C 0.5619(3) 0.6035(3) 0.1968(3) 0.0518(11) Uani 1 1 d . . .
H19 H 0.5659 0.6640 0.1936 0.062 Uiso 1 1 calc R . .
C20 C 0.4830(3) 0.5662(3) 0.2116(3) 0.0605(13) Uani 1 1 d . . .
H20 H 0.4344 0.6013 0.2198 0.073 Uiso 1 1 calc R . .
C21 C 0.4765(3) 0.4766(3) 0.2143(3) 0.0575(12) Uani 1 1 d . . .
H21 H 0.4231 0.4504 0.2236 0.069 Uiso 1 1 calc R . .
C22 C 0.5495(3) 0.4267(3) 0.2032(2) 0.0461(10) Uani 1 1 d . . .
H22 H 0.5448 0.3662 0.2051 0.055 Uiso 1 1 calc R . .
C23 C 0.5993(3) 0.1360(3) 0.1550(2) 0.0500(10) Uani 1 1 d . . .
H23A H 0.6503 0.1079 0.1863 0.075 Uiso 1 1 calc R . .
H23B H 0.5810 0.1006 0.1158 0.075 Uiso 1 1 calc R . .
H23C H 0.5456 0.1433 0.1743 0.075 Uiso 1 1 calc R . .
C24 C 0.6319(3) 0.2235(3) 0.1371(2) 0.0398(9) Uani 1 1 d . . .
C25 C 0.6058(3) 0.2508(3) 0.0708(2) 0.0532(11) Uani 1 1 d . . .
H25 H 0.5687 0.2116 0.0413 0.064 Uiso 1 1 calc R . .
C26 C 0.6280(3) 0.3286(3) 0.0433(2) 0.0482(10) Uani 1 1 d . . .
C27 C 0.5885(4) 0.3448(4) -0.0297(2) 0.0745(16) Uani 1 1 d . . .
H27A H 0.5659 0.4040 -0.0364 0.112 Uiso 1 1 calc R . .
H27B H 0.5367 0.3052 -0.0464 0.112 Uiso 1 1 calc R . .
H27C H 0.6379 0.3357 -0.0528 0.112 Uiso 1 1 calc R . .
C28 C 0.7855(3) 0.4370(3) 0.4493(2) 0.0419(9) Uani 1 1 d . . .
C29 C 0.7619(5) 0.5717(5) 0.5331(3) 0.0881(15) Uani 1 1 d U . .
H29 H 0.7732 0.6406 0.5482 0.106 Uiso 1 1 calc R . .
C30 C 1.0099(3) 0.6501(3) 0.1611(2) 0.0411(9) Uani 1 1 d . . .
C31 C 1.2003(4) 0.6658(5) 0.2280(3) 0.0834(15) Uani 1 1 d U . .
H31 H 1.2561 0.6592 0.2742 0.100 Uiso 1 1 calc R . .
C34 C 0.7931(6) 0.1036(7) 0.5563(5) 0.158(4) Uani 0.487(9) 1 d PD A 1
H34A H 0.8097 0.0469 0.5779 0.190 Uiso 0.487(9) 1 d PR A 1
Cl1 Cl 0.7532(9) 0.0347(8) 0.5033(4) 0.229(5) Uani 0.487(9) 1 d PDU A 1
Cl2 Cl 0.8923(4) 0.1627(5) 0.5626(5) 0.153(3) Uani 0.487(9) 1 d PDU A 1
Cl3 Cl 0.7128(9) 0.1509(6) 0.5960(6) 0.197(4) Uani 0.487(9) 1 d PDU A 1
C34' C 0.7931(6) 0.1036(7) 0.5563(5) 0.158(4) Uani 0.513(9) 1 d PD A 2
H34B H 0.8102 0.0456 0.5787 0.190 Uiso 0.513(9) 1 d PR A 2
Cl1' Cl 0.7892(9) 0.1620(6) 0.6186(3) 0.212(5) Uani 0.513(9) 1 d PDU A 2
Cl2' Cl 0.6988(6) 0.0764(5) 0.4995(4) 0.166(3) Uani 0.513(9) 1 d PDU A 2
Cl3' Cl 0.8810(6) 0.1137(7) 0.5165(6) 0.219(4) Uani 0.513(9) 1 d PDU A 2
Ir1 Ir 0.743308(9) 0.392851(10) 0.177635(7) 0.03309(6) Uani 1 1 d . . .
N1 N 0.8674(2) 0.3340(2) 0.17159(16) 0.0395(7) Uani 1 1 d . . .
N2 N 0.6277(2) 0.4620(2) 0.18951(14) 0.0348(7) Uani 1 1 d . . .
O1 O 0.6799(2) 0.38993(19) 0.07330(14) 0.0461(7) Uani 1 1 d . . .
O2 O 0.68139(19) 0.26761(18) 0.18456(13) 0.0430(6) Uani 1 1 d . . .

loop_
_atom_site_aniso_label
_atom_site_aniso_U_11
_atom_site_aniso_U_22
_atom_site_aniso_U_33
_atom_site_aniso_U_23
_atom_site_aniso_U_13
_atom_site_aniso_U_12
B3 0.064(3) 0.088(4) 0.073(3) -0.033(3) 0.037(3) -0.031(3)
B4 0.036(3) 0.069(3) 0.080(3) 0.028(3) 0.003(2) 0.002(2)
B5 0.049(3) 0.112(4) 0.102(4) -0.068(4) 0.040(3) -0.023(3)
B6 0.045(3) 0.182(6) 0.066(3) 0.059(4) 0.008(3) -0.023(3)
B7 0.055(3) 0.056(4) 0.175(6) 0.032(3) 0.050(4) -0.003(3)
B8 0.058(3) 0.068(3) 0.145(5) -0.018(3) 0.049(3) -0.019(3)
B9 0.040(3) 0.117(4) 0.121(4) 0.074(4) 0.022(3) -0.010(3)
B10 0.050(3) 0.220(7) 0.061(3) -0.040(4) 0.032(3) -0.039(4)
B11 0.040(3) 0.070(3) 0.159(6) -0.031(3) 0.039(3) -0.003(2)
B12 0.041(2) 0.089(4) 0.057(3) 0.005(3) 0.015(2) -0.010(2)
B13 0.054(3) 0.060(3) 0.054(3) -0.022(2) 0.013(2) -0.011(2)
B14 0.053(3) 0.051(3) 0.072(3) -0.005(2) 0.027(2) 0.004(2)
B15 0.038(2) 0.078(4) 0.066(3) -0.009(3) 0.020(2) -0.010(2)
B16 0.080(4) 0.062(3) 0.061(3) -0.006(2) 0.036(3) -0.019(3)
B17 0.077(3) 0.075(4) 0.037(3) -0.001(2) 0.012(2) 0.005(3)
B18 0.059(3) 0.092(4) 0.091(4) -0.010(3) 0.038(3) 0.011(3)
B19 0.074(3) 0.097(4) 0.083(4) -0.022(3) 0.049(3) -0.022(3)
B20 0.103(4) 0.080(4) 0.049(3) -0.003(3) 0.035(3) 0.000(3)
B21 0.086(4) 0.103(5) 0.049(3) -0.021(3) 0.018(3) -0.007(3)
B22 0.096(4) 0.097(5) 0.075(3) -0.024(3) 0.045(3) -0.007(3)
C1 0.0290(17) 0.0235(18) 0.041(2) 0.0048(15) 0.0050(15) -0.0011(14)
C2 0.0283(18) 0.035(2) 0.041(2) -0.0026(15) 0.0076(16) -0.0016(14)
C3 0.0347(19) 0.032(2) 0.040(2) -0.0032(16) 0.0068(16) -0.0059(15)
C4 0.034(2) 0.052(3) 0.039(2) 0.0025(18) -0.0039(17) 0.0011(17)
C5 0.0269(18) 0.049(3) 0.051(2) 0.0032(19) 0.0044(17) 0.0044(17)
C6 0.0308(18) 0.031(2) 0.042(2) 0.0048(16) 0.0059(16) 0.0007(15)
C7 0.0375(19) 0.036(2) 0.049(2) 0.0083(18) 0.0143(17) 0.0066(16)
C8 0.048(2) 0.072(3) 0.064(3) 0.017(2) 0.023(2) 0.023(2)
C9 0.064(3) 0.107(5) 0.079(4) 0.021(3) 0.039(3) 0.046(3)
C10 0.079(4) 0.101(5) 0.064(3) 0.003(3) 0.033(3) 0.041(3)
C11 0.064(3) 0.067(3) 0.051(3) -0.002(2) 0.020(2) 0.020(2)
C12 0.0320(19) 0.040(2) 0.0320(19) 0.0037(16) 0.0062(15) 0.0048(16)
C13 0.0324(18) 0.037(2) 0.042(2) 0.0051(17) 0.0095(16) 0.0033(16)
C14 0.0327(19) 0.046(2) 0.038(2) 0.0090(17) 0.0111(16) 0.0020(16)
C15 0.041(2) 0.035(2) 0.056(2) 0.0081(19) 0.0133(18) 0.0033(17)
C16 0.035(2) 0.036(2) 0.059(3) 0.0046(18) 0.0147(18) 0.0077(16)
C17 0.0328(19) 0.035(2) 0.037(2) 0.0014(15) 0.0065(16) 0.0033(15)
C18 0.0313(18) 0.042(2) 0.0344(19) 0.0032(16) 0.0046(15) 0.0033(16)
C19 0.038(2) 0.044(3) 0.074(3) 0.004(2) 0.015(2) 0.0085(18)
C20 0.035(2) 0.058(3) 0.093(4) 0.001(3) 0.025(2) 0.009(2)
C21 0.032(2) 0.060(3) 0.083(3) 0.004(3) 0.019(2) -0.0006(19)
C22 0.038(2) 0.044(2) 0.055(3) 0.001(2) 0.0088(19) -0.0043(18)
C23 0.052(3) 0.045(3) 0.054(3) -0.007(2) 0.014(2) -0.009(2)
C24 0.038(2) 0.038(2) 0.046(2) -0.0059(18) 0.0135(17) 0.0033(17)
C25 0.061(3) 0.053(3) 0.042(2) -0.011(2) 0.005(2) -0.012(2)
C26 0.047(2) 0.060(3) 0.036(2) -0.008(2) 0.0063(18) 0.002(2)
C27 0.093(4) 0.085(4) 0.041(3) -0.001(3) 0.005(3) -0.015(3)
C28 0.041(2) 0.044(2) 0.041(2) -0.0050(18) 0.0104(17) -0.0051(18)
C29 0.091(4) 0.082(3) 0.104(4) -0.035(3) 0.047(3) -0.009(3)
C30 0.036(2) 0.047(2) 0.043(2) 0.0088(18) 0.0136(17) 0.0021(17)
C31 0.058(3) 0.124(5) 0.065(3) 0.010(3) 0.008(2) -0.020(3)
C34 0.120(7) 0.168(10) 0.204(12) -0.059(8) 0.073(8) -0.041(6)
Cl1 0.292(11) 0.290(11) 0.103(5) -0.072(6) 0.045(6) 0.024(9)
Cl2 0.108(3) 0.145(6) 0.197(7) 0.053(5) 0.020(4) -0.027(3)
Cl3 0.264(10) 0.146(5) 0.233(9) 0.026(6) 0.163(8) 0.044(7)
C34' 0.120(7) 0.168(10) 0.204(12) -0.059(8) 0.073(8) -0.041(6)
Cl1' 0.345(13) 0.149(6) 0.116(4) -0.035(4) 0.002(6) 0.116(8)
Cl2' 0.173(6) 0.146(5) 0.134(5) 0.004(4) -0.055(4) 0.002(4)
Cl3' 0.193(7) 0.236(9) 0.267(10) -0.045(7) 0.130(7) -0.054(6)
Ir1 0.03146(9) 0.03324(10) 0.03342(9) 0.00109(6) 0.00549(6) 0.00183(6)
N1 0.0435(18) 0.0347(19) 0.0421(18) 0.0031(14) 0.0142(14) 0.0062(14)
N2 0.0282(15) 0.0396(19) 0.0339(16) 0.0029(14) 0.0020(12) 0.0000(13)
O1 0.0520(17) 0.0487(18) 0.0359(15) 0.0029(13) 0.0072(13) -0.0013(14)
O2 0.0472(15) 0.0395(16) 0.0390(15) -0.0010(12) 0.0036(12) -0.0030(13)

loop_
_atom_type_symbol
_atom_type_description
_atom_type_scat_dispersion_real
_atom_type_scat_dispersion_imag
_atom_type_scat_source
C C 0.0033 0.0016 'International Tables Vol C Tables 4.2.6.8 and 6.1.1.4'
H H 0.0000 0.0000 'International Tables Vol C Tables 4.2.6.8 and 6.1.1.4'
B B 0.0013 0.0007 'International Tables Vol C Tables 4.2.6.8 and 6.1.1.4'
N N 0.0061 0.0033 'International Tables Vol C Tables 4.2.6.8 and 6.1.1.4'
O O 0.0106 0.0060 'International Tables Vol C Tables 4.2.6.8 and 6.1.1.4'
Ir Ir -1.4442 7.9887 'International Tables Vol C Tables 4.2.6.8 and 6.1.1.4'
Cl Cl 0.1484 0.1585 'International Tables Vol C Tables 4.2.6.8 and 6.1.1.4'

loop_
_geom_angle_atom_site_label_1
_geom_angle_atom_site_label_2
_geom_angle_atom_site_label_3
_geom_angle
B7 B3 C30 60.7(4)
B7 B3 B4 109.2(5)
C30 B3 B4 58.4(3)
B7 B3 B8 60.2(4)
C30 B3 B8 106.4(5)
B4 B3 B8 108.1(4)
B7 B3 C31 108.1(4)
C30 B3 C31 106.0(4)
B4 B3 C31 61.0(4)
B8 B3 C31 58.9(4)
B7 B3 H3 120.6
C30 B3 H3 123.4
B4 B3 H3 121.1
B8 B3 H3 122.5
C31 B3 H3 122.3
C30 B4 B3 59.9(3)
C30 B4 B5 58.0(3)
B3 B4 B5 107.2(5)
C30 B4 C31 106.0(4)
B3 B4 C31 59.7(4)
B5 B4 C31 107.3(4)
C30 B4 B11 104.1(5)
B3 B4 B11 107.2(4)
B5 B4 B11 58.7(4)
C31 B4 B11 60.3(4)
C30 B4 H4A 124.1
B3 B4 H4A 121.6
B5 B4 H4A 122.6
C31 B4 H4A 121.9
B11 B4 H4A 123.1
C30 B5 B11 107.0(4)
C30 B5 B10 105.1(5)
B11 B5 B10 58.7(4)
C30 B5 B4 59.1(3)
B11 B5 B4 61.4(4)
B10 B5 B4 107.1(4)
C30 B5 B6 58.2(4)
B11 B5 B6 106.7(5)
B10 B5 B6 59.5(5)
B4 B5 B6 106.4(5)
C30 B5 H5A 123.5
B11 B5 H5A 121.8
B10 B5 H5A 123.1
B4 B5 H5A 121.7
B6 B5 H5A 123.0
C30 B6 B9 104.7(5)
C30 B6 B7 60.7(4)
B9 B6 B7 59.1(5)
C30 B6 B10 105.2(5)
B9 B6 B10 58.7(4)
B7 B6 B10 107.5(5)
C30 B6 B5 58.0(3)
B9 B6 B5 105.4(5)
B7 B6 B5 107.9(5)
B10 B6 B5 59.8(5)
C30 B6 H6 123.7
B9 B6 H6 124.0
B7 B6 H6 121.0
B10 B6 H6 122.6
B5 B6 H6 122.6
B3 B7 B9 106.1(5)
B3 B7 C30 60.8(3)
B9 B7 C30 103.3(6)
B3 B7 B6 109.3(5)
B9 B7 B6 59.6(5)
C30 B7 B6 58.4(4)
B3 B7 B8 62.1(4)
B9 B7 B8 57.1(4)
C30 B7 B8 107.9(5)
B6 B7 B8 107.7(5)
B3 B7 H7 120.2
B9 B7 H7 125.2
C30 B7 H7 123.4
B6 B7 H7 121.5
B8 B7 H7 121.5
B9 B8 B7 60.2(5)
B9 B8 C31 106.8(5)
B7 B8 C31 107.5(5)
B9 B8 B3 105.1(5)
B7 B8 B3 57.7(4)
C31 B8 B3 60.6(4)
B9 B8 B12 60.8(4)
B7 B8 B12 109.7(6)
C31 B8 B12 59.5(4)
B3 B8 B12 107.9(5)
B9 B8 H8A 122.7
B7 B8 H8A 121.7
C31 B8 H8A 122.1
B3 B8 H8A 123.3
B12 B8 H8A 120.6
B8 B9 B7 62.7(5)
B8 B9 B10 113.5(5)
B7 B9 B10 112.3(5)
B8 B9 B6 113.8(5)
B7 B9 B6 61.3(4)
B10 B9 B6 62.4(5)
B8 B9 B12 63.5(4)
B7 B9 B12 113.8(5)
B10 B9 B12 60.9(4)
B6 B9 B12 112.9(6)
B8 B9 H9A 117.4
B7 B9 H9A 118.8
B10 B9 H9A 119.4
B6 B9 H9A 118.7
B12 B9 H9A 118.5
B9 B10 B11 106.4(5)
B9 B10 B12 60.5(4)
B11 B10 B12 60.1(4)
B9 B10 B6 59.0(5)
B11 B10 B6 108.8(5)
B12 B10 B6 109.8(6)
B9 B10 B5 106.4(4)
B11 B10 B5 60.1(5)
B12 B10 B5 109.2(5)
B6 B10 B5 60.7(4)
B9 B10 H10A 123.4
B11 B10 H10A 122.1
B12 B10 H10A 120.3
B6 B10 H10A 120.8
B5 B10 H10A 121.7
B10 B11 B12 60.4(4)
B10 B11 B5 61.3(5)
B12 B11 B5 110.4(6)
B10 B11 B4 108.0(4)
B12 B11 B4 108.4(5)
B5 B11 B4 59.9(3)
B10 B11 C31 106.5(5)
B12 B11 C31 59.1(4)
B5 B11 C31 107.9(4)
B4 B11 C31 59.8(4)
B10 B11 H11A 121.8
B12 B11 H11A 120.8
B5 B11 H11A 120.4
B4 B11 H11A 121.8
C31 B11 H11A 123.0
B9 B12 B11 104.5(4)
B9 B12 B10 58.6(5)
B11 B12 B10 59.5(5)
B9 B12 C31 102.6(4)
B11 B12 C31 62.5(4)
B10 B12 C31 108.3(4)
B9 B12 B8 55.7(4)
B11 B12 B8 108.3(4)
B10 B12 B8 105.2(5)
C31 B12 B8 59.2(4)
B9 B12 H12 126.4
B11 B12 H12 121.1
B10 B12 H12 122.2
C31 B12 H12 122.0
B8 B12 H12 123.4
C28 B13 B17 59.3(3)
C28 B13 B21 105.9(4)
B17 B13 B21 59.7(4)
C28 B13 C29 105.6(4)
B17 B13 C29 107.5(4)
B21 B13 C29 59.9(4)
C28 B13 B14 59.2(3)
B17 B13 B14 108.0(4)
B21 B13 B14 107.9(4)
C29 B13 B14 59.8(3)
C28 B13 H13A 123.6
B17 B13 H13A 121.8
B21 B13 H13A 122.2
C29 B13 H13A 122.5
B14 B13 H13A 121.5
C28 B14 C29 104.8(4)
C28 B14 B18 104.7(4)
C29 B14 B18 59.3(4)
C28 B14 B13 58.2(3)
C29 B14 B13 59.8(3)
B18 B14 B13 106.5(5)
C28 B14 B15 59.4(3)
C29 B14 B15 107.8(4)
B18 B14 B15 59.8(4)
B13 B14 B15 107.6(4)
C28 B14 H14 124.4
C29 B14 H14 122.5
B18 B14 H14 123.1
B13 B14 H14 122.3
B15 B14 H14 121.3
C28 B15 B19 104.4(4)
C28 B15 B18 104.2(4)
B19 B15 B18 59.0(4)
C28 B15 B16 58.7(3)
B19 B15 B16 59.5(4)
B18 B15 B16 106.3(5)
C28 B15 B14 58.7(3)
B19 B15 B14 107.2(4)
B18 B15 B14 59.8(3)
B16 B15 B14 107.3(4)
C28 B15 H15A 124.7
B19 B15 H15A 122.9
B18 B15 H15A 123.3
B16 B15 H15A 122.2
B14 B15 H15A 121.7
B20 B16 C28 102.6(4)
B20 B16 B19 59.8(4)
C28 B16 B19 105.1(5)
B20 B16 B17 57.9(4)
C28 B16 B17 58.7(3)
B19 B16 B17 107.1(5)
B20 B16 B15 106.2(5)
C28 B16 B15 59.6(3)
B19 B16 B15 59.5(4)
B17 B16 B15 107.9(4)
B20 B16 H16A 124.3
C28 B16 H16A 124.6
B19 B16 H16A 122.3
B17 B16 H16A 122.2
B15 B16 H16A 121.6
B20 B17 C28 104.7(5)
B20 B17 B21 59.6(4)
C28 B17 B21 106.6(5)
B20 B17 B13 107.1(5)
C28 B17 B13 59.4(3)
B21 B17 B13 60.5(4)
B20 B17 B16 59.7(4)
C28 B17 B16 59.6(3)
B21 B17 B16 109.0(5)
B13 B17 B16 109.1(4)
B20 B17 H17 123.4
C28 B17 H17 123.7
B21 B17 H17 121.5
B13 B17 H17 121.3
B16 B17 H17 120.7
B19 B18 B22 59.9(4)
B19 B18 C29 109.0(5)
B22 B18 C29 61.3(4)
B19 B18 B15 59.9(4)
B22 B18 B15 108.6(5)
C29 B18 B15 109.0(4)
B19 B18 B14 108.3(5)
B22 B18 B14 109.4(5)
C29 B18 B14 60.3(3)
B15 B18 B14 60.4(3)
B19 B18 H18 121.7
B22 B18 H18 120.9
C29 B18 H18 120.7
B15 B18 H18 121.4
B14 B18 H18 121.3
B20 B19 B18 105.4(5)
B20 B19 B22 58.6(4)
B18 B19 B22 60.5(4)
B20 B19 B16 58.9(4)
B18 B19 B16 109.2(4)
B22 B19 B16 108.4(5)
B20 B19 B15 106.7(4)
B18 B19 B15 61.1(4)
B22 B19 B15 110.0(5)
B16 B19 B15 61.0(4)
B20 B19 H19A 124.4
B18 B19 H19A 121.7
B22 B19 H19A 121.1
B16 B19 H19A 121.1
B15 B19 H19A 120.6
B17 B20 B22 113.2(5)
B17 B20 B21 62.0(4)
B22 B20 B21 62.6(4)
B17 B20 B16 62.5(4)
B22 B20 B16 112.5(5)
B21 B20 B16 113.2(5)
B17 B20 B19 111.9(5)
B22 B20 B19 61.2(4)
B21 B20 B19 112.0(5)
B16 B20 B19 61.2(4)
B17 B20 H20A 118.7
B22 B20 H20A 118.8
B21 B20 H20A 118.6
B16 B20 H20A 118.8
B19 B20 H20A 120.1
B20 B21 B17 58.5(4)
B20 B21 B13 105.7(4)
B17 B21 B13 59.8(3)
B20 B21 C29 106.3(5)
B17 B21 C29 108.1(4)
B13 B21 C29 60.5(4)
B20 B21 B22 58.7(4)
B17 B21 B22 107.2(5)
B13 B21 B22 109.0(5)
C29 B21 B22 61.0(4)
B20 B21 H21A 124.1
B17 B21 H21A 122.2
B13 B21 H21A 121.7
C29 B21 H21A 121.4
B22 B21 H21A 121.3
B20 B22 B19 60.3(4)
B20 B22 B18 106.1(5)
B19 B22 B18 59.6(4)
B20 B22 B21 58.8(4)
B19 B22 B21 108.2(5)
B18 B22 B21 107.1(5)
B20 B22 C29 105.2(5)
B19 B22 C29 107.2(5)
B18 B22 C29 59.4(4)
B21 B22 C29 59.4(4)
B20 B22 H22A 123.4
B19 B22 H22A 121.3
B18 B22 H22A 122.6
B21 B22 H22A 122.0
C29 B22 H22A 123.0
C2 C1 C6 116.9(3)
C2 C1 Ir1 128.4(3)
C6 C1 Ir1 114.7(3)
C3 C2 C1 122.4(3)
C3 C2 H2 118.8
C1 C2 H2 118.8
C2 C3 C4 119.3(4)
C2 C3 C28 121.3(3)
C4 C3 C28 119.4(4)
C5 C4 C3 120.4(4)
C5 C4 H4 119.8
C3 C4 H4 119.8
C4 C5 C6 120.0(4)
C4 C5 H5 120.0
C6 C5 H5 120.0
C5 C6 C1 121.0(4)
C5 C6 C7 124.2(3)
C1 C6 C7 114.8(3)
N1 C7 C8 119.8(4)
N1 C7 C6 113.7(3)
C8 C7 C6 126.5(4)
C9 C8 C7 119.7(5)
C9 C8 H8 120.1
C7 C8 H8 120.1
C10 C9 C8 119.5(4)
C10 C9 H9 120.3
C8 C9 H9 120.3
C11 C10 C9 118.9(5)
C11 C10 H10 120.5
C9 C10 H10 120.5
N1 C11 C10 122.6(5)
N1 C11 H11 118.7
C10 C11 H11 118.7
C13 C12 C17 116.1(4)
C13 C12 Ir1 128.8(3)
C17 C12 Ir1 115.1(3)
C14 C13 C12 122.7(4)
C14 C13 H13 118.6
C12 C13 H13 118.6
C13 C14 C15 119.4(4)
C13 C14 C30 119.5(4)
C15 C14 C30 121.0(4)
C16 C15 C14 119.6(4)
C16 C15 H15 120.2
C14 C15 H15 120.2
C15 C16 C17 121.0(4)
C15 C16 H16 119.5
C17 C16 H16 119.5
C16 C17 C12 121.1(3)
C16 C17 C18 124.3(3)
C12 C17 C18 114.5(4)
N2 C18 C19 119.3(4)
N2 C18 C17 113.9(3)
C19 C18 C17 126.8(4)
C20 C19 C18 120.3(4)
C20 C19 H19 119.8
C18 C19 H19 119.8
C19 C20 C21 119.4(4)
C19 C20 H20 120.3
C21 C20 H20 120.3
C22 C21 C20 119.2(4)
C22 C21 H21 120.4
C20 C21 H21 120.4
N2 C22 C21 122.3(4)
N2 C22 H22 118.9
C21 C22 H22 118.9
C24 C23 H23A 109.5
C24 C23 H23B 109.5
H23A C23 H23B 109.5
C24 C23 H23C 109.5
H23A C23 H23C 109.5
H23B C23 H23C 109.5
O2 C24 C25 125.1(4)
O2 C24 C23 115.9(4)
C25 C24 C23 119.0(4)
C26 C25 C24 128.7(4)
C26 C25 H25 115.6
C24 C25 H25 115.6
O1 C26 C25 126.7(4)
O1 C26 C27 114.2(4)
C25 C26 C27 119.1(4)
C26 C27 H27A 109.5
C26 C27 H27B 109.5
H27A C27 H27B 109.5
C26 C27 H27C 109.5
H27A C27 H27C 109.5
H27B C27 H27C 109.5
C3 C28 B17 119.4(4)
C3 C28 B13 118.4(3)
B17 C28 B13 61.4(3)
C3 C28 B16 119.4(4)
B17 C28 B16 61.7(3)
B13 C28 B16 112.5(4)
C3 C28 B14 118.7(4)
B17 C28 B14 112.4(4)
B13 C28 B14 62.6(3)
B16 C28 B14 112.6(4)
C3 C28 B15 119.2(3)
B17 C28 B15 112.2(4)
B13 C28 B15 113.2(4)
B16 C28 B15 61.8(3)
B14 C28 B15 61.9(3)
B18 C29 B21 107.2(5)
B18 C29 B14 60.4(3)
B21 C29 B14 108.1(4)
B18 C29 B13 107.9(4)
B21 C29 B13 59.5(4)
B14 C29 B13 60.4(3)
B18 C29 B22 59.3(4)
B21 C29 B22 59.6(4)
B14 C29 B22 107.8(4)
B13 C29 B22 107.1(5)
B18 C29 H29 122.0
B21 C29 H29 122.1
B14 C29 H29 121.2
B13 C29 H29 122.0
B22 C29 H29 122.4
C14 C30 B5 119.5(4)
C14 C30 B6 119.6(4)
B5 C30 B6 63.8(5)
C14 C30 B4 119.2(4)
B5 C30 B4 62.9(4)
B6 C30 B4 113.9(4)
C14 C30 B7 119.5(4)
B5 C30 B7 112.8(4)
B6 C30 B7 61.0(5)
B4 C30 B7 110.2(4)
C14 C30 B3 119.4(3)
B5 C30 B3 112.6(4)
B6 C30 B3 109.6(4)
B4 C30 B3 61.7(4)
B7 C30 B3 58.5(4)
B8 C31 B12 61.2(4)
B8 C31 B3 60.5(4)
B12 C31 B3 109.2(4)
B8 C31 B4 108.0(4)
B12 C31 B4 107.9(4)
B3 C31 B4 59.3(3)
B8 C31 B11 106.7(5)
B12 C31 B11 58.4(4)
B3 C31 B11 106.5(4)
B4 C31 B11 59.8(4)
B8 C31 H31 121.4
B12 C31 H31 121.2
B3 C31 H31 121.7
B4 C31 H31 121.9
B11 C31 H31 123.4
Cl1 C34 Cl2 126.5(7)
Cl1 C34 Cl3 116.8(6)
Cl2 C34 Cl3 113.3(6)
Cl1 C34 H34A 74.3
Cl2 C34 H34A 109.4
Cl3 C34 H34A 105.6
Cl1 C34 H34B 74.7
Cl2 C34 H34B 109.2
Cl3 C34 H34B 105.4
H34A C34 H34B 0.3
C34 Cl1 H34A 36.6
C34 Cl1 H34B 37.4
H34A Cl1 H34B 0.8
C1 Ir1 C12 88.92(14)
C1 Ir1 N1 80.74(14)
C12 Ir1 N1 94.19(14)
C1 Ir1 N2 95.44(13)
C12 Ir1 N2 80.89(13)
N1 Ir1 N2 173.87(12)
C1 Ir1 O2 91.38(12)
C12 Ir1 O2 176.00(12)
N1 Ir1 O2 89.80(12)
N2 Ir1 O2 95.12(11)
C1 Ir1 O1 176.27(13)
C12 Ir1 O1 91.95(13)
N1 Ir1 O1 95.57(12)
N2 Ir1 O1 88.28(12)
O2 Ir1 O1 88.01(11)
C11 N1 C7 119.5(3)
C11 N1 Ir1 124.7(3)
C7 N1 Ir1 115.8(2)
C22 N2 C18 119.5(3)
C22 N2 Ir1 124.9(3)
C18 N2 Ir1 115.5(2)
C26 O1 Ir1 125.0(3)
C24 O2 Ir1 126.4(3)

loop_
_geom_bond_atom_site_label_1
_geom_bond_atom_site_label_2
_geom_bond_distance
B3 B7 1.680(11)
B3 C30 1.719(7)
B3 B4 1.750(9)
B3 B8 1.757(9)
B3 C31 1.758(9)
B3 H3 1.1000
B4 C30 1.693(6)
B4 B5 1.756(10)
B4 C31 1.781(8)
B4 B11 1.782(10)
B4 H4A 1.1000
B5 C30 1.674(7)
B5 B11 1.734(9)
B5 B10 1.755(11)
B5 B6 1.771(12)
B5 H5A 1.1000
B6 C30 1.677(7)
B6 B9 1.692(10)
B6 B7 1.722(13)
B6 B10 1.749(10)
B6 H6 1.1000
B7 B9 1.684(10)
B7 C30 1.717(8)
B7 B8 1.725(10)
B7 H7 1.1000
B8 B9 1.628(11)
B8 C31 1.728(10)
B8 B12 1.763(9)
B8 H8A 1.1000
B9 B10 1.687(13)
B9 B12 1.720(9)
B9 H9A 1.1000
B10 B11 1.709(13)
B10 B12 1.726(9)
B10 H10A 1.1000
B11 B12 1.720(9)
B11 C31 1.791(10)
B11 H11A 1.1000
B12 C31 1.733(8)
B12 H12 1.1000
B13 C28 1.706(6)
B13 B17 1.740(9)
B13 B21 1.752(9)
B13 C29 1.770(8)
B13 B14 1.781(8)
B13 H13A 1.1000
B14 C28 1.724(7)
B14 C29 1.770(9)
B14 B18 1.772(8)
B14 B15 1.782(8)
B14 H14 1.1000
B15 C28 1.738(6)
B15 B19 1.751(9)
B15 B18 1.772(9)
B15 B16 1.776(10)
B15 H15A 1.1000
B16 B20 1.710(9)
B16 C28 1.722(7)
B16 B19 1.750(9)
B16 B17 1.757(9)
B16 H16A 1.1000
B17 B20 1.678(9)
B17 C28 1.704(7)
B17 B21 1.738(9)
B17 H17 1.1000
B18 B19 1.735(11)
B18 B22 1.750(11)
B18 C29 1.752(9)
B18 H18 1.1000
B19 B20 1.726(11)
B19 B22 1.742(10)
B19 H19A 1.1000
B20 B22 1.696(10)
B20 B21 1.697(10)
B20 H20A 1.1000
B21 C29 1.759(11)
B21 B22 1.762(10)
B21 H21A 1.1000
B22 C29 1.786(10)
B22 H22A 1.1000
C1 C2 1.402(5)
C1 C6 1.419(5)
C1 Ir1 1.979(4)
C2 C3 1.377(5)
C2 H2 0.9300
C3 C4 1.395(5)
C3 C28 1.513(5)
C4 C5 1.382(6)
C4 H4 0.9300
C5 C6 1.390(5)
C5 H5 0.9300
C6 C7 1.460(5)
C7 N1 1.358(5)
C7 C8 1.392(5)
C8 C9 1.377(7)
C8 H8 0.9300
C9 C10 1.375(8)
C9 H9 0.9300
C10 C11 1.362(6)
C10 H10 0.9300
C11 N1 1.343(5)
C11 H11 0.9300
C12 C13 1.403(5)
C12 C17 1.423(5)
C12 Ir1 1.981(4)
C13 C14 1.389(6)
C13 H13 0.9300
C14 C15 1.392(5)
C14 C30 1.518(5)
C15 C16 1.382(5)
C15 H15 0.9300
C16 C17 1.383(6)
C16 H16 0.9300
C17 C18 1.460(5)
C18 N2 1.374(5)
C18 C19 1.388(6)
C19 C20 1.372(6)
C19 H19 0.9300
C20 C21 1.375(7)
C20 H20 0.9300
C21 C22 1.365(6)
C21 H21 0.9300
C22 N2 1.341(5)
C22 H22 0.9300
C23 C24 1.494(6)
C23 H23A 0.9600
C23 H23B 0.9600
C23 H23C 0.9600
C24 O2 1.265(5)
C24 C25 1.402(6)
C25 C26 1.391(6)
C25 H25 0.9300
C26 O1 1.267(5)
C26 C27 1.507(6)
C27 H27A 0.9600
C27 H27B 0.9600
C27 H27C 0.9600
C29 H29 1.1000
C31 H31 1.1000
C34 Cl1 1.533(9)
C34 Cl2 1.671(8)
C34 Cl3 1.733(9)
C34 H34A 0.9800
C34 H34B 1.0049
Cl1 H34A 1.5811
Cl1 H34B 1.5953
Ir1 N1 2.035(3)
Ir1 N2 2.039(3)
Ir1 O2 2.132(3)
Ir1 O1 2.142(3)

loop_
_geom_torsion_atom_site_label_1
_geom_torsion_atom_site_label_2
_geom_torsion_atom_site_label_3
_geom_torsion_atom_site_label_4
_geom_torsion
B7 B3 B4 C30 -34.6(4)
B8 B3 B4 C30 -98.5(5)
C31 B3 B4 C30 -135.2(4)
B7 B3 B4 B5 0.2(5)
C30 B3 B4 B5 34.8(3)
B8 B3 B4 B5 -63.7(6)
C31 B3 B4 B5 -100.4(4)
B7 B3 B4 C31 100.6(4)
C30 B3 B4 C31 135.2(4)
B8 B3 B4 C31 36.7(4)
B7 B3 B4 B11 62.0(6)
C30 B3 B4 B11 96.6(5)
B8 B3 B4 B11 -1.9(6)
C31 B3 B4 B11 -38.6(5)
B3 B4 B5 C30 -35.6(4)
C31 B4 B5 C30 -98.4(4)
B11 B4 B5 C30 -135.6(5)
C30 B4 B5 B11 135.6(5)
B3 B4 B5 B11 100.0(5)
C31 B4 B5 B11 37.2(5)
C30 B4 B5 B10 97.7(6)
B3 B4 B5 B10 62.1(6)
C31 B4 B5 B10 -0.8(7)
B11 B4 B5 B10 -38.0(5)
C30 B4 B5 B6 35.3(3)
B3 B4 B5 B6 -0.3(5)
C31 B4 B5 B6 -63.2(5)
B11 B4 B5 B6 -100.4(5)
B11 B5 B6 C30 -100.0(5)
B10 B5 B6 C30 -136.2(5)
B4 B5 B6 C30 -35.7(3)
C30 B5 B6 B9 97.9(6)
B11 B5 B6 B9 -2.1(7)
B10 B5 B6 B9 -38.3(5)
B4 B5 B6 B9 62.3(6)
C30 B5 B6 B7 36.0(4)
B11 B5 B6 B7 -64.0(6)
B10 B5 B6 B7 -100.2(5)
B4 B5 B6 B7 0.4(5)
C30 B5 B6 B10 136.2(5)
B11 B5 B6 B10 36.2(5)
B4 B5 B6 B10 100.6(5)
C30 B3 B7 B9 -96.5(6)
B4 B3 B7 B9 -62.8(6)
B8 B3 B7 B9 37.5(5)
C31 B3 B7 B9 2.0(7)
B4 B3 B7 C30 33.7(4)
B8 B3 B7 C30 134.0(5)
C31 B3 B7 C30 98.5(4)
C30 B3 B7 B6 -33.7(4)
B4 B3 B7 B6 0.0(6)
B8 B3 B7 B6 100.3(5)
C31 B3 B7 B6 64.8(5)
C30 B3 B7 B8 -134.0(5)
B4 B3 B7 B8 -100.3(5)
C31 B3 B7 B8 -35.5(5)
C30 B6 B7 B3 34.6(4)
B9 B6 B7 B3 -97.8(5)
B10 B6 B7 B3 -63.3(6)
B5 B6 B7 B3 -0.2(6)
C30 B6 B7 B9 132.5(5)
B10 B6 B7 B9 34.5(5)
B5 B6 B7 B9 97.6(5)
B9 B6 B7 C30 -132.5(5)
B10 B6 B7 C30 -98.0(6)
B5 B6 B7 C30 -34.9(4)
C30 B6 B7 B8 100.6(5)
B9 B6 B7 B8 -31.9(5)
B10 B6 B7 B8 2.6(7)
B5 B6 B7 B8 65.7(6)
B3 B7 B8 B9 135.8(6)
C30 B7 B8 B9 94.5(6)
B6 B7 B8 B9 32.9(6)
B3 B7 B8 C31 36.0(5)
B9 B7 B8 C31 -99.8(6)
C30 B7 B8 C31 -5.3(7)
B6 B7 B8 C31 -66.9(7)
B9 B7 B8 B3 -135.8(6)
C30 B7 B8 B3 -41.3(4)
B6 B7 B8 B3 -102.9(5)
B3 B7 B8 B12 99.2(6)
B9 B7 B8 B12 -36.6(5)
C30 B7 B8 B12 57.9(7)
B6 B7 B8 B12 -3.7(7)
B7 B3 B8 B9 -38.8(6)
C30 B3 B8 B9 2.0(7)
B4 B3 B8 B9 63.5(6)
C31 B3 B8 B9 101.1(6)
C30 B3 B8 B7 40.8(5)
B4 B3 B8 B7 102.3(5)
C31 B3 B8 B7 139.9(6)
B7 B3 B8 C31 -139.9(6)
C30 B3 B8 C31 -99.0(5)
B4 B3 B8 C31 -37.6(5)
B7 B3 B8 B12 -102.4(6)
C30 B3 B8 B12 -61.6(6)
B4 B3 B8 B12 -0.2(7)
C31 B3 B8 B12 37.5(4)
C31 B8 B9 B7 100.8(5)
B3 B8 B9 B7 37.6(5)
B12 B8 B9 B7 139.9(5)
B7 B8 B9 B10 -104.0(5)
C31 B8 B9 B10 -3.1(6)
B3 B8 B9 B10 -66.4(6)
B12 B8 B9 B10 35.9(4)
B7 B8 B9 B6 -35.2(6)
C31 B8 B9 B6 65.7(7)
B3 B8 B9 B6 2.4(8)
B12 B8 B9 B6 104.8(7)
B7 B8 B9 B12 -139.9(5)
C31 B8 B9 B12 -39.1(4)
B3 B8 B9 B12 -102.3(5)
B3 B7 B9 B8 -39.9(6)
C30 B7 B9 B8 -102.9(6)
B6 B7 B9 B8 -143.1(6)
B3 B7 B9 B10 65.9(7)
C30 B7 B9 B10 2.9(7)
B6 B7 B9 B10 -37.3(6)
B8 B7 B9 B10 105.9(6)
B3 B7 B9 B6 103.2(6)
C30 B7 B9 B6 40.2(5)
B8 B7 B9 B6 143.1(6)
B3 B7 B9 B12 -0.9(8)
C30 B7 B9 B12 -63.9(8)
B6 B7 B9 B12 -104.1(7)
B8 B7 B9 B12 39.0(6)
C30 B6 B9 B8 -6.0(8)
B7 B6 B9 B8 35.7(6)
B10 B6 B9 B8 -105.1(6)
B5 B6 B9 B8 -66.3(8)
C30 B6 B9 B7 -41.7(5)
B10 B6 B9 B7 -140.8(6)
B5 B6 B9 B7 -101.9(5)
C30 B6 B9 B10 99.1(6)
B7 B6 B9 B10 140.8(6)
B5 B6 B9 B10 38.8(5)
C30 B6 B9 B12 63.9(8)
B7 B6 B9 B12 105.6(6)
B10 B6 B9 B12 -35.2(5)
B5 B6 B9 B12 3.7(7)
B8 B9 B10 B11 3.3(6)
B7 B9 B10 B11 -65.6(6)
B6 B9 B10 B11 -102.4(5)
B12 B9 B10 B11 40.2(4)
B8 B9 B10 B12 -37.0(4)
B7 B9 B10 B12 -105.8(6)
B6 B9 B10 B12 -142.6(5)
B8 B9 B10 B6 105.7(5)
B7 B9 B10 B6 36.9(5)
B12 B9 B10 B6 142.6(5)
B8 B9 B10 B5 66.2(6)
B7 B9 B10 B5 -2.6(8)
B6 B9 B10 B5 -39.5(5)
B12 B9 B10 B5 103.1(6)
C30 B6 B10 B9 -98.2(6)
B7 B6 B10 B9 -34.7(5)
B5 B6 B10 B9 -135.6(5)
C30 B6 B10 B11 0.1(8)
B9 B6 B10 B11 98.3(6)
B7 B6 B10 B11 63.6(8)
B5 B6 B10 B11 -37.4(6)
C30 B6 B10 B12 -64.0(8)
B9 B6 B10 B12 34.2(5)
B7 B6 B10 B12 -0.5(8)
B5 B6 B10 B12 -101.4(6)
C30 B6 B10 B5 37.5(5)
B9 B6 B10 B5 135.6(5)
B7 B6 B10 B5 100.9(5)
C30 B5 B10 B9 1.2(7)
B11 B5 B10 B9 -99.8(5)
B4 B5 B10 B9 -60.6(7)
B6 B5 B10 B9 38.7(5)
C30 B5 B10 B11 101.0(5)
B4 B5 B10 B11 39.2(5)
B6 B5 B10 B11 138.5(6)
C30 B5 B10 B12 65.0(7)
B11 B5 B10 B12 -36.0(5)
B4 B5 B10 B12 3.3(8)
B6 B5 B10 B12 102.5(7)
C30 B5 B10 B6 -37.5(5)
B11 B5 B10 B6 -138.5(6)
B4 B5 B10 B6 -99.2(5)
B9 B10 B11 B12 -40.4(4)
B6 B10 B11 B12 -102.6(7)
B5 B10 B11 B12 -140.2(5)
B9 B10 B11 B5 99.8(5)
B12 B10 B11 B5 140.2(5)
B6 B10 B11 B5 37.6(5)
B9 B10 B11 B4 61.0(6)
B12 B10 B11 B4 101.4(5)
B6 B10 B11 B4 -1.1(8)
B5 B10 B11 B4 -38.8(5)
B9 B10 B11 C31 -1.9(5)
B12 B10 B11 C31 38.5(4)
B6 B10 B11 C31 -64.1(7)
B5 B10 B11 C31 -101.7(5)
C30 B5 B11 B10 -97.6(6)
B4 B5 B11 B10 -136.5(6)
B6 B5 B11 B10 -36.6(6)
C30 B5 B11 B12 -61.2(7)
B10 B5 B11 B12 36.5(5)
B4 B5 B11 B12 -100.0(6)
B6 B5 B11 B12 -0.1(7)
C30 B5 B11 B4 38.9(4)
B10 B5 B11 B4 136.5(6)
B6 B5 B11 B4 99.9(5)
C30 B5 B11 C31 1.8(7)
B10 B5 B11 C31 99.4(6)
B4 B5 B11 C31 -37.1(5)
B6 B5 B11 C31 62.8(7)
C30 B4 B11 B10 1.7(6)
B3 B4 B11 B10 -60.6(6)
B5 B4 B11 B10 39.4(6)
C31 B4 B11 B10 -99.0(6)
C30 B4 B11 B12 65.7(6)
B3 B4 B11 B12 3.4(7)
B5 B4 B11 B12 103.4(6)
C31 B4 B11 B12 -35.0(4)
C30 B4 B11 B5 -37.7(4)
B3 B4 B11 B5 -100.0(5)
C31 B4 B11 B5 -138.4(5)
C30 B4 B11 C31 100.7(5)
B3 B4 B11 C31 38.3(5)
B5 B4 B11 C31 138.4(5)
B8 B9 B12 B11 102.5(5)
B7 B9 B12 B11 63.8(8)
B10 B9 B12 B11 -39.5(5)
B6 B9 B12 B11 -3.7(7)
B8 B9 B12 B10 142.0(5)
B7 B9 B12 B10 103.2(6)
B6 B9 B12 B10 35.7(5)
B8 B9 B12 C31 38.1(4)
B7 B9 B12 C31 -0.7(8)
B10 B9 B12 C31 -103.9(5)
B6 B9 B12 C31 -68.2(7)
B7 B9 B12 B8 -38.7(6)
B10 B9 B12 B8 -142.0(5)
B6 B9 B12 B8 -106.2(6)
B10 B11 B12 B9 39.0(5)
B5 B11 B12 B9 2.2(7)
B4 B11 B12 B9 -61.7(7)
C31 B11 B12 B9 -96.9(5)
B5 B11 B12 B10 -36.8(5)
B4 B11 B12 B10 -100.7(5)
C31 B11 B12 B10 -136.0(5)
B10 B11 B12 C31 136.0(5)
B5 B11 B12 C31 99.2(5)
B4 B11 B12 C31 35.2(5)
B10 B11 B12 B8 97.2(5)
B5 B11 B12 B8 60.4(7)
B4 B11 B12 B8 -3.5(7)
C31 B11 B12 B8 -38.7(5)
B11 B10 B12 B9 -134.4(4)
B6 B10 B12 B9 -33.6(5)
B5 B10 B12 B9 -98.4(6)
B9 B10 B12 B11 134.4(4)
B6 B10 B12 B11 100.8(6)
B5 B10 B12 B11 36.0(5)
B9 B10 B12 C31 93.9(5)
B11 B10 B12 C31 -40.5(5)
B6 B10 B12 C31 60.3(8)
B5 B10 B12 C31 -4.5(8)
B9 B10 B12 B8 31.9(5)
B11 B10 B12 B8 -102.6(5)
B6 B10 B12 B8 -1.7(8)
B5 B10 B12 B8 -66.6(7)
B7 B8 B12 B9 36.4(5)
C31 B8 B12 B9 135.6(5)
B3 B8 B12 B9 97.6(5)
B9 B8 B12 B11 -95.3(5)
B7 B8 B12 B11 -59.0(7)
C31 B8 B12 B11 40.2(5)
B3 B8 B12 B11 2.3(7)
B9 B8 B12 B10 -33.0(5)
B7 B8 B12 B10 3.4(7)
C31 B8 B12 B10 102.5(5)
B3 B8 B12 B10 64.6(7)
B9 B8 B12 C31 -135.6(5)
B7 B8 B12 C31 -99.2(5)
B3 B8 B12 C31 -37.9(5)
B17 B13 B14 C28 -35.0(3)
B21 B13 B14 C28 -98.1(4)
C29 B13 B14 C28 -135.2(4)
C28 B13 B14 C29 135.2(4)
B17 B13 B14 C29 100.1(5)
B21 B13 B14 C29 37.1(4)
C28 B13 B14 B18 97.3(4)
B17 B13 B14 B18 62.3(5)
B21 B13 B14 B18 -0.8(6)
C29 B13 B14 B18 -37.9(4)
C28 B13 B14 B15 34.5(3)
B17 B13 B14 B15 -0.6(5)
B21 B13 B14 B15 -63.7(5)
C29 B13 B14 B15 -100.7(4)
C29 B14 B15 C28 -97.1(4)
B18 B14 B15 C28 -133.3(5)
B13 B14 B15 C28 -34.0(3)
C28 B14 B15 B19 96.7(5)
C29 B14 B15 B19 -0.4(6)
B18 B14 B15 B19 -36.6(5)
B13 B14 B15 B19 62.7(5)
C28 B14 B15 B18 133.3(5)
C29 B14 B15 B18 36.2(4)
B13 B14 B15 B18 99.3(5)
C28 B14 B15 B16 34.1(3)
C29 B14 B15 B16 -63.0(5)
B18 B14 B15 B16 -99.2(5)
B13 B14 B15 B16 0.1(5)
C28 B15 B16 B20 95.3(4)
B19 B15 B16 B20 -38.9(4)
B18 B15 B16 B20 -1.6(5)
B14 B15 B16 B20 61.2(5)
B19 B15 B16 C28 -134.2(4)
B18 B15 B16 C28 -96.9(4)
B14 B15 B16 C28 -34.1(3)
C28 B15 B16 B19 134.2(4)
B18 B15 B16 B19 37.3(4)
B14 B15 B16 B19 100.1(5)
C28 B15 B16 B17 34.5(3)
B19 B15 B16 B17 -99.7(5)
B18 B15 B16 B17 -62.4(5)
B14 B15 B16 B17 0.4(5)
C28 B13 B17 B20 -97.3(5)
B21 B13 B17 B20 38.5(4)
C29 B13 B17 B20 0.9(6)
B14 B13 B17 B20 -62.2(5)
B21 B13 B17 C28 135.7(4)
C29 B13 B17 C28 98.1(4)
B14 B13 B17 C28 35.0(3)
C28 B13 B17 B21 -135.7(4)
C29 B13 B17 B21 -37.6(4)
B14 B13 B17 B21 -100.7(5)
C28 B13 B17 B16 -34.2(4)
B21 B13 B17 B16 101.5(5)
C29 B13 B17 B16 63.9(5)
B14 B13 B17 B16 0.8(5)
C28 B16 B17 B20 133.1(5)
B19 B16 B17 B20 35.5(5)
B15 B16 B17 B20 98.3(5)
B20 B16 B17 C28 -133.1(5)
B19 B16 B17 C28 -97.6(5)
B15 B16 B17 C28 -34.8(4)
B20 B16 B17 B21 -34.6(5)
C28 B16 B17 B21 98.5(5)
B19 B16 B17 B21 0.9(6)
B15 B16 B17 B21 63.6(5)
B20 B16 B17 B13 -99.0(5)
C28 B16 B17 B13 34.1(4)
B19 B16 B17 B13 -63.5(5)
B15 B16 B17 B13 -0.8(5)
C28 B15 B18 B19 -98.5(5)
B16 B15 B18 B19 -37.5(4)
B14 B15 B18 B19 -138.4(5)
C28 B15 B18 B22 -62.3(5)
B19 B15 B18 B22 36.2(5)
B16 B15 B18 B22 -1.3(6)
B14 B15 B18 B22 -102.2(5)
C28 B15 B18 C29 3.0(6)
B19 B15 B18 C29 101.5(6)
B16 B15 B18 C29 63.9(6)
B14 B15 B18 C29 -36.9(5)
C28 B15 B18 B14 39.9(4)
B19 B15 B18 B14 138.4(5)
B16 B15 B18 B14 100.9(4)
C28 B14 B18 B19 -3.2(6)
C29 B14 B18 B19 -101.9(6)
B13 B14 B18 B19 -63.8(6)
B15 B14 B18 B19 37.2(5)
C28 B14 B18 B22 60.5(6)
C29 B14 B18 B22 -38.2(5)
B13 B14 B18 B22 -0.1(6)
B15 B14 B18 B22 100.9(6)
C28 B14 B18 C29 98.8(5)
B13 B14 B18 C29 38.1(4)
B15 B14 B18 C29 139.2(5)
C28 B14 B18 B15 -40.4(4)
C29 B14 B18 B15 -139.2(5)
B13 B14 B18 B15 -101.1(4)
B22 B18 B19 B20 -38.9(4)
C29 B18 B19 B20 -0.7(6)
B15 B18 B19 B20 100.8(4)
B14 B18 B19 B20 63.4(6)
C29 B18 B19 B22 38.2(4)
B15 B18 B19 B22 139.7(5)
B14 B18 B19 B22 102.2(5)
B22 B18 B19 B16 -100.8(6)
C29 B18 B19 B16 -62.6(6)
B15 B18 B19 B16 38.9(4)
B14 B18 B19 B16 1.5(7)
B22 B18 B19 B15 -139.7(5)
C29 B18 B19 B15 -101.5(4)
B14 B18 B19 B15 -37.4(4)
C28 B16 B19 B20 -96.0(5)
B17 B16 B19 B20 -34.7(4)
B15 B16 B19 B20 -135.8(5)
B20 B16 B19 B18 96.9(6)
C28 B16 B19 B18 0.9(6)
B17 B16 B19 B18 62.2(6)
B15 B16 B19 B18 -38.9(5)
B20 B16 B19 B22 32.6(5)
C28 B16 B19 B22 -63.3(6)
B17 B16 B19 B22 -2.1(7)
B15 B16 B19 B22 -103.2(6)
B20 B16 B19 B15 135.8(5)
C28 B16 B19 B15 39.8(4)
B17 B16 B19 B15 101.1(5)
C28 B15 B19 B20 -0.7(6)
B18 B15 B19 B20 -98.7(5)
B16 B15 B19 B20 38.6(5)
B14 B15 B19 B20 -61.8(6)
C28 B15 B19 B18 98.1(4)
B16 B15 B19 B18 137.3(5)
B14 B15 B19 B18 36.9(4)
C28 B15 B19 B22 61.3(6)
B18 B15 B19 B22 -36.8(5)
B16 B15 B19 B22 100.5(6)
B14 B15 B19 B22 0.1(7)
C28 B15 B19 B16 -39.2(4)
B18 B15 B19 B16 -137.3(5)
B14 B15 B19 B16 -100.4(4)
C28 B17 B20 B22 -63.6(6)
B21 B17 B20 B22 37.2(5)
B13 B17 B20 B22 -1.7(7)
B16 B17 B20 B22 -104.2(6)
C28 B17 B20 B21 -100.8(5)
B13 B17 B20 B21 -38.9(4)
B16 B17 B20 B21 -141.4(5)
C28 B17 B20 B16 40.6(4)
B21 B17 B20 B16 141.4(5)
B13 B17 B20 B16 102.6(5)
C28 B17 B20 B19 3.3(6)
B21 B17 B20 B19 104.1(6)
B13 B17 B20 B19 65.2(6)
B16 B17 B20 B19 -37.4(5)
C28 B16 B20 B17 -39.7(4)
B19 B16 B20 B17 -140.0(5)
B15 B16 B20 B17 -101.3(5)
C28 B16 B20 B22 65.7(6)
B19 B16 B20 B22 -34.7(5)
B17 B16 B20 B22 105.4(6)
B15 B16 B20 B22 4.1(6)
C28 B16 B20 B21 -2.9(7)
B19 B16 B20 B21 -103.3(6)
B17 B16 B20 B21 36.8(5)
B15 B16 B20 B21 -64.5(6)
C28 B16 B20 B19 100.3(5)
B17 B16 B20 B19 140.0(5)
B15 B16 B20 B19 38.7(4)
B18 B19 B20 B17 -65.5(6)
B22 B19 B20 B17 -105.3(6)
B16 B19 B20 B17 37.9(5)
B15 B19 B20 B17 -1.7(7)
B18 B19 B20 B22 39.8(4)
B16 B19 B20 B22 143.1(5)
B15 B19 B20 B22 103.6(6)
B18 B19 B20 B21 1.9(6)
B22 B19 B20 B21 -37.9(5)
B16 B19 B20 B21 105.3(5)
B15 B19 B20 B21 65.8(6)
B18 B19 B20 B16 -103.4(5)
B22 B19 B20 B16 -143.1(5)
B15 B19 B20 B16 -39.5(4)
B22 B20 B21 B17 -141.2(5)
B16 B20 B21 B17 -37.0(5)
B19 B20 B21 B17 -103.9(5)
B17 B20 B21 B13 38.3(4)
B22 B20 B21 B13 -103.0(5)
B16 B20 B21 B13 1.3(7)
B19 B20 B21 B13 -65.7(6)
B17 B20 B21 C29 101.5(5)
B22 B20 B21 C29 -39.7(4)
B16 B20 B21 C29 64.6(6)
B19 B20 B21 C29 -2.4(6)
B17 B20 B21 B22 141.2(5)
B16 B20 B21 B22 104.2(6)
B19 B20 B21 B22 37.3(5)
C28 B17 B21 B20 97.6(5)
B13 B17 B21 B20 136.4(5)
B16 B17 B21 B20 34.7(5)
B20 B17 B21 B13 -136.4(5)
C28 B17 B21 B13 -38.8(4)
B16 B17 B21 B13 -101.7(5)
B20 B17 B21 C29 -98.4(5)
C28 B17 B21 C29 -0.8(6)
B13 B17 B21 C29 38.0(4)
B16 B17 B21 C29 -63.7(6)
B20 B17 B21 B22 -34.1(5)
C28 B17 B21 B22 63.5(6)
B13 B17 B21 B22 102.3(5)
B16 B17 B21 B22 0.6(7)
C28 B13 B21 B20 1.0(6)
B17 B13 B21 B20 -37.6(5)
C29 B13 B21 B20 100.1(5)
B14 B13 B21 B20 63.1(6)
C28 B13 B21 B17 38.6(4)
C29 B13 B21 B17 137.8(5)
B14 B13 B21 B17 100.8(5)
C28 B13 B21 C29 -99.1(4)
B17 B13 B21 C29 -137.8(5)
B14 B13 B21 C29 -37.0(4)
C28 B13 B21 B22 -60.7(6)
B17 B13 B21 B22 -99.3(6)
C29 B13 B21 B22 38.4(5)
B14 B13 B21 B22 1.4(6)
B17 B20 B22 B19 103.1(6)
B21 B20 B22 B19 140.1(5)
B16 B20 B22 B19 34.7(5)
B17 B20 B22 B18 63.6(7)
B21 B20 B22 B18 100.6(5)
B16 B20 B22 B18 -4.8(7)
B19 B20 B22 B18 -39.5(5)
B17 B20 B22 B21 -37.0(5)
B16 B20 B22 B21 -105.4(5)
B19 B20 B22 B21 -140.1(5)
B17 B20 B22 C29 1.7(7)
B21 B20 B22 C29 38.7(5)
B16 B20 B22 C29 -66.7(6)
B19 B20 B22 C29 -101.4(5)
B18 B19 B22 B20 -134.8(5)
B16 B19 B22 B20 -32.8(5)
B15 B19 B22 B20 -97.8(5)
B20 B19 B22 B18 134.8(5)
B16 B19 B22 B18 102.1(5)
B15 B19 B22 B18 37.1(5)
B20 B19 B22 B21 35.2(5)
B18 B19 B22 B21 -99.6(6)
B16 B19 B22 B21 2.5(7)
B15 B19 B22 B21 -62.5(7)
B20 B19 B22 C29 98.0(5)
B18 B19 B22 C29 -36.9(5)
B16 B19 B22 C29 65.2(7)
B15 B19 B22 C29 0.2(7)
B19 B18 B22 B20 39.8(5)
C29 B18 B22 B20 -98.4(5)
B15 B18 B22 B20 3.6(6)
B14 B18 B22 B20 -60.6(7)
C29 B18 B22 B19 -138.2(5)
B15 B18 B22 B19 -36.2(4)
B14 B18 B22 B19 -100.4(5)
B19 B18 B22 B21 101.4(5)
C29 B18 B22 B21 -36.8(5)
B15 B18 B22 B21 65.2(6)
B14 B18 B22 B21 1.0(7)
B19 B18 B22 C29 138.2(5)
B15 B18 B22 C29 102.0(4)
B14 B18 B22 C29 37.8(4)
B17 B21 B22 B20 34.0(5)
B13 B21 B22 B20 97.3(5)
C29 B21 B22 B20 135.5(5)
B20 B21 B22 B19 -35.9(5)
B17 B21 B22 B19 -1.9(7)
B13 B21 B22 B19 61.4(7)
C29 B21 B22 B19 99.6(6)
B20 B21 B22 B18 -98.7(5)
B17 B21 B22 B18 -64.8(7)
B13 B21 B22 B18 -1.5(7)
C29 B21 B22 B18 36.7(5)
B20 B21 B22 C29 -135.5(5)
B17 B21 B22 C29 -101.5(5)
B13 B21 B22 C29 -38.2(4)
C6 C1 C2 C3 -1.2(6)
Ir1 C1 C2 C3 178.0(3)
C1 C2 C3 C4 1.2(6)
C1 C2 C3 C28 179.9(4)
C2 C3 C4 C5 0.4(6)
C28 C3 C4 C5 -178.4(4)
C3 C4 C5 C6 -1.8(6)
C4 C5 C6 C1 1.8(6)
C4 C5 C6 C7 -175.6(4)
C2 C1 C6 C5 -0.3(5)
Ir1 C1 C6 C5 -179.6(3)
C2 C1 C6 C7 177.4(3)
Ir1 C1 C6 C7 -1.9(4)
C5 C6 C7 N1 174.8(4)
C1 C6 C7 N1 -2.8(5)
C5 C6 C7 C8 -5.1(7)
C1 C6 C7 C8 177.3(4)
N1 C7 C8 C9 -2.2(7)
C6 C7 C8 C9 177.6(5)
C7 C8 C9 C10 0.8(9)
C8 C9 C10 C11 0.4(10)
C9 C10 C11 N1 -0.3(9)
C17 C12 C13 C14 -0.5(5)
Ir1 C12 C13 C14 -179.4(3)
C12 C13 C14 C15 -1.2(6)
C12 C13 C14 C30 177.6(3)
C13 C14 C15 C16 1.7(6)
C30 C14 C15 C16 -177.1(4)
C14 C15 C16 C17 -0.3(6)
C15 C16 C17 C12 -1.5(6)
C15 C16 C17 C18 174.9(4)
C13 C12 C17 C16 1.8(5)
Ir1 C12 C17 C16 -179.1(3)
C13 C12 C17 C18 -174.8(3)
Ir1 C12 C17 C18 4.2(4)
C16 C17 C18 N2 -179.4(3)
C12 C17 C18 N2 -2.8(5)
C16 C17 C18 C19 -2.0(6)
C12 C17 C18 C19 174.6(4)
N2 C18 C19 C20 2.0(7)
C17 C18 C19 C20 -175.4(4)
C18 C19 C20 C21 -1.9(8)
C19 C20 C21 C22 1.0(8)
C20 C21 C22 N2 -0.1(7)
O2 C24 C25 C26 0.5(7)
C23 C24 C25 C26 -179.9(4)
C24 C25 C26 O1 2.6(8)
C24 C25 C26 C27 -177.8(5)
C2 C3 C28 B17 163.8(4)
C4 C3 C28 B17 -17.4(6)
C2 C3 C28 B13 -124.9(4)
C4 C3 C28 B13 53.8(5)
C2 C3 C28 B16 91.8(5)
C4 C3 C28 B16 -89.5(5)
C2 C3 C28 B14 -52.4(5)
C4 C3 C28 B14 126.3(4)
C2 C3 C28 B15 19.7(6)
C4 C3 C28 B15 -161.6(4)
B20 B17 C28 C3 -150.3(4)
B21 B17 C28 C3 147.7(4)
B13 B17 C28 C3 108.3(4)
B16 B17 C28 C3 -109.6(4)
B20 B17 C28 B13 101.4(5)
B21 B17 C28 B13 39.3(4)
B16 B17 C28 B13 142.0(4)
B20 B17 C28 B16 -40.6(4)
B21 B17 C28 B16 -102.7(5)
B13 B17 C28 B16 -142.0(4)
B20 B17 C28 B14 63.8(5)
B21 B17 C28 B14 1.8(6)
B13 B17 C28 B14 -37.6(4)
B16 B17 C28 B14 104.5(4)
B20 B17 C28 B15 -3.7(6)
B21 B17 C28 B15 -65.8(5)
B13 B17 C28 B15 -105.2(4)
B16 B17 C28 B15 36.9(4)
B17 B13 C28 C3 -109.9(4)
B21 B13 C28 C3 -148.7(4)
C29 B13 C28 C3 148.8(4)
B14 B13 C28 C3 109.6(4)
B21 B13 C28 B17 -38.8(4)
C29 B13 C28 B17 -101.3(5)
B14 B13 C28 B17 -140.6(4)
B17 B13 C28 B16 35.9(4)
B21 B13 C28 B16 -2.9(6)
C29 B13 C28 B16 -65.5(5)
B14 B13 C28 B16 -104.7(4)
B17 B13 C28 B14 140.6(4)
B21 B13 C28 B14 101.8(5)
C29 B13 C28 B14 39.2(4)
B17 B13 C28 B15 103.6(4)
B21 B13 C28 B15 64.8(5)
C29 B13 C28 B15 2.2(5)
B14 B13 C28 B15 -37.0(4)
B20 B16 C28 C3 148.9(4)
B19 B16 C28 C3 -149.3(4)
B17 B16 C28 C3 109.6(4)
B15 B16 C28 C3 -109.5(4)
B20 B16 C28 B17 39.3(4)
B19 B16 C28 B17 101.1(5)
B15 B16 C28 B17 140.9(4)
B20 B16 C28 B13 3.6(6)
B19 B16 C28 B13 65.3(5)
B17 B16 C28 B13 -35.7(4)
B15 B16 C28 B13 105.2(4)
B20 B16 C28 B14 -64.8(5)
B19 B16 C28 B14 -3.1(5)
B17 B16 C28 B14 -104.1(4)
B15 B16 C28 B14 36.8(4)
B20 B16 C28 B15 -101.6(5)
B19 B16 C28 B15 -39.8(4)
B17 B16 C28 B15 -140.9(4)
C29 B14 C28 C3 -148.1(4)
B18 B14 C28 C3 150.4(4)
B13 B14 C28 C3 -109.0(4)
B15 B14 C28 C3 109.8(4)
C29 B14 C28 B17 -2.0(5)
B18 B14 C28 B17 -63.5(5)
B13 B14 C28 B17 37.1(4)
B15 B14 C28 B17 -104.1(4)
C29 B14 C28 B13 -39.1(4)
B18 B14 C28 B13 -100.6(5)
B15 B14 C28 B13 -141.2(4)
C29 B14 C28 B16 65.4(5)
B18 B14 C28 B16 3.9(5)
B13 B14 C28 B16 104.5(4)
B15 B14 C28 B16 -36.7(4)
C29 B14 C28 B15 102.1(4)
B18 B14 C28 B15 40.6(4)
B13 B14 C28 B15 141.2(4)
B19 B15 C28 C3 149.4(4)
B18 B15 C28 C3 -149.5(4)
B16 B15 C28 C3 109.7(4)
B14 B15 C28 C3 -109.0(4)
B19 B15 C28 B17 2.8(6)
B18 B15 C28 B17 63.9(5)
B16 B15 C28 B17 -36.8(4)
B14 B15 C28 B17 104.4(4)
B19 B15 C28 B13 -64.4(5)
B18 B15 C28 B13 -3.3(6)
B16 B15 C28 B13 -104.0(4)
B14 B15 C28 B13 37.2(4)
B19 B15 C28 B16 39.6(4)
B18 B15 C28 B16 100.7(5)
B14 B15 C28 B16 141.2(4)
B19 B15 C28 B14 -101.6(5)
B18 B15 C28 B14 -40.5(4)
B16 B15 C28 B14 -141.2(4)
B19 B18 C29 B21 -0.8(6)
B22 B18 C29 B21 36.9(4)
B15 B18 C29 B21 -64.5(6)
B14 B18 C29 B21 -101.5(5)
B19 B18 C29 B14 100.7(5)
B22 B18 C29 B14 138.3(5)
B15 B18 C29 B14 37.0(5)
B19 B18 C29 B13 62.0(6)
B22 B18 C29 B13 99.6(5)
B15 B18 C29 B13 -1.8(7)
B14 B18 C29 B13 -38.7(4)
B19 B18 C29 B22 -37.6(4)
B15 B18 C29 B22 -101.3(6)
B14 B18 C29 B22 -138.3(5)
B20 B21 C29 B18 1.9(6)
B17 B21 C29 B18 63.4(6)
B13 B21 C29 B18 101.1(4)
B22 B21 C29 B18 -36.7(4)
B20 B21 C29 B14 -61.9(5)
B17 B21 C29 B14 -0.4(6)
B13 B21 C29 B14 37.3(4)
B22 B21 C29 B14 -100.5(5)
B20 B21 C29 B13 -99.2(5)
B17 B21 C29 B13 -37.7(4)
B22 B21 C29 B13 -137.8(5)
B20 B21 C29 B22 38.6(4)
B17 B21 C29 B22 100.1(5)
B13 B21 C29 B22 137.8(5)
C28 B14 C29 B18 -98.5(5)
B13 B14 C29 B18 -136.8(5)
B15 B14 C29 B18 -36.4(4)
C28 B14 C29 B21 1.4(5)
B18 B14 C29 B21 99.9(5)
B13 B14 C29 B21 -36.9(4)
B15 B14 C29 B21 63.5(5)
C28 B14 C29 B13 38.3(4)
B18 B14 C29 B13 136.8(5)
B15 B14 C29 B13 100.4(4)
C28 B14 C29 B22 -61.6(5)
B18 B14 C29 B22 36.9(5)
B13 B14 C29 B22 -99.9(5)
B15 B14 C29 B22 0.5(6)
C28 B13 C29 B18 -0.2(6)
B17 B13 C29 B18 -62.3(6)
B21 B13 C29 B18 -99.8(5)
B14 B13 C29 B18 38.7(5)
C28 B13 C29 B21 99.6(5)
B17 B13 C29 B21 37.5(4)
B14 B13 C29 B21 138.5(5)
C28 B13 C29 B14 -39.0(4)
B17 B13 C29 B14 -101.0(4)
B21 B13 C29 B14 -138.5(5)
C28 B13 C29 B22 62.2(5)
B17 B13 C29 B22 0.2(6)
B21 B13 C29 B22 -37.3(5)
B14 B13 C29 B22 101.2(5)
B20 B22 C29 B18 100.0(5)
B19 B22 C29 B18 37.0(5)
B21 B22 C29 B18 138.4(5)
B20 B22 C29 B21 -38.4(5)
B19 B22 C29 B21 -101.4(6)
B18 B22 C29 B21 -138.4(5)
B20 B22 C29 B14 62.6(6)
B19 B22 C29 B14 -0.4(7)
B18 B22 C29 B14 -37.4(4)
B21 B22 C29 B14 100.9(5)
B20 B22 C29 B13 -1.1(6)
B19 B22 C29 B13 -64.1(6)
B18 B22 C29 B13 -101.1(5)
B21 B22 C29 B13 37.3(4)
C13 C14 C30 B5 34.5(6)
C15 C14 C30 B5 -146.7(5)
C13 C14 C30 B6 109.4(6)
C15 C14 C30 B6 -71.8(7)
C13 C14 C30 B4 -38.9(6)
C15 C14 C30 B4 139.8(5)
C13 C14 C30 B7 -179.3(5)
C15 C14 C30 B7 -0.5(6)
C13 C14 C30 B3 -111.0(5)
C15 C14 C30 B3 67.8(6)
B11 B5 C30 C14 -149.8(5)
B10 B5 C30 C14 148.9(4)
B4 B5 C30 C14 -109.9(4)
B6 B5 C30 C14 110.8(5)
B11 B5 C30 B6 99.4(6)
B10 B5 C30 B6 38.1(5)
B4 B5 C30 B6 139.3(4)
B11 B5 C30 B4 -39.9(5)
B10 B5 C30 B4 -101.2(5)
B6 B5 C30 B4 -139.3(4)
B11 B5 C30 B7 61.9(7)
B10 B5 C30 B7 0.6(6)
B4 B5 C30 B7 101.8(5)
B6 B5 C30 B7 -37.5(5)
B11 B5 C30 B3 -2.1(7)
B10 B5 C30 B3 -63.4(6)
B4 B5 C30 B3 37.8(4)
B6 B5 C30 B3 -101.5(5)
B9 B6 C30 C14 150.2(5)
B7 B6 C30 C14 109.4(5)
B10 B6 C30 C14 -148.8(5)
B5 B6 C30 C14 -110.5(5)
B9 B6 C30 B5 -99.2(6)
B7 B6 C30 B5 -140.1(4)
B10 B6 C30 B5 -38.3(5)
B9 B6 C30 B4 -59.8(7)
B7 B6 C30 B4 -100.7(5)
B10 B6 C30 B4 1.1(8)
B5 B6 C30 B4 39.4(5)
B9 B6 C30 B7 40.9(5)
B10 B6 C30 B7 101.8(6)
B5 B6 C30 B7 140.1(4)
B9 B6 C30 B3 7.0(7)
B7 B6 C30 B3 -33.8(5)
B10 B6 C30 B3 68.0(7)
B5 B6 C30 B3 106.3(4)
B3 B4 C30 C14 -109.7(4)
B5 B4 C30 C14 110.3(5)
C31 B4 C30 C14 -149.0(4)
B11 B4 C30 C14 148.3(4)
B3 B4 C30 B5 140.0(4)
C31 B4 C30 B5 100.7(5)
B11 B4 C30 B5 38.0(4)
B3 B4 C30 B6 100.2(5)
B5 B4 C30 B6 -39.8(5)
C31 B4 C30 B6 60.9(6)
B11 B4 C30 B6 -1.7(6)
B3 B4 C30 B7 34.0(4)
B5 B4 C30 B7 -106.0(5)
C31 B4 C30 B7 -5.3(6)
B11 B4 C30 B7 -68.0(6)
B5 B4 C30 B3 -140.0(4)
C31 B4 C30 B3 -39.3(4)
B11 B4 C30 B3 -102.0(4)
B3 B7 C30 C14 108.3(4)
B9 B7 C30 C14 -150.4(4)
B6 B7 C30 C14 -109.6(5)
B8 B7 C30 C14 150.3(5)
B3 B7 C30 B5 -103.4(5)
B9 B7 C30 B5 -2.1(7)
B6 B7 C30 B5 38.7(5)
B8 B7 C30 B5 -61.4(7)
B3 B7 C30 B6 -142.1(4)
B9 B7 C30 B6 -40.8(5)
B8 B7 C30 B6 -100.1(6)
B3 B7 C30 B4 -35.3(4)
B9 B7 C30 B4 66.0(6)
B6 B7 C30 B4 106.8(5)
B8 B7 C30 B4 6.7(7)
B9 B7 C30 B3 101.2(5)
B6 B7 C30 B3 142.1(4)
B8 B7 C30 B3 42.0(5)
B7 B3 C30 C14 -108.5(5)
B4 B3 C30 C14 109.4(4)
B8 B3 C30 C14 -149.1(4)
C31 B3 C30 C14 149.3(4)
B7 B3 C30 B5 103.7(5)
B4 B3 C30 B5 -38.3(5)
B8 B3 C30 B5 63.1(6)
C31 B3 C30 B5 1.6(6)
B7 B3 C30 B6 34.8(5)
B4 B3 C30 B6 -107.2(5)
B8 B3 C30 B6 -5.8(6)
C31 B3 C30 B6 -67.4(6)
B7 B3 C30 B4 142.0(4)
B8 B3 C30 B4 101.4(5)
C31 B3 C30 B4 39.9(4)
B4 B3 C30 B7 -142.0(4)
B8 B3 C30 B7 -40.6(5)
C31 B3 C30 B7 -102.2(5)
B9 B8 C31 B12 39.7(4)
B7 B8 C31 B12 103.0(6)
B3 B8 C31 B12 137.8(5)
B9 B8 C31 B3 -98.1(5)
B7 B8 C31 B3 -34.8(5)
B12 B8 C31 B3 -137.8(5)
B9 B8 C31 B4 -61.3(5)
B7 B8 C31 B4 2.0(7)
B3 B8 C31 B4 36.9(4)
B12 B8 C31 B4 -100.9(5)
B9 B8 C31 B11 1.7(5)
B7 B8 C31 B11 65.1(6)
B3 B8 C31 B11 99.9(4)
B12 B8 C31 B11 -37.9(4)
B9 B12 C31 B8 -36.4(5)
B11 B12 C31 B8 -136.3(5)
B10 B12 C31 B8 -97.2(6)
B9 B12 C31 B3 1.9(6)
B11 B12 C31 B3 -98.0(5)
B10 B12 C31 B3 -58.9(7)
B8 B12 C31 B3 38.3(4)
B9 B12 C31 B4 64.8(6)
B11 B12 C31 B4 -35.1(4)
B10 B12 C31 B4 4.0(7)
B8 B12 C31 B4 101.1(5)
B9 B12 C31 B11 99.9(5)
B10 B12 C31 B11 39.1(5)
B8 B12 C31 B11 136.3(5)
B7 B3 C31 B8 36.0(5)
C30 B3 C31 B8 99.8(5)
B4 B3 C31 B8 138.4(5)
B7 B3 C31 B12 -2.5(6)
C30 B3 C31 B12 61.2(6)
B4 B3 C31 B12 99.8(5)
B8 B3 C31 B12 -38.6(5)
B7 B3 C31 B4 -102.4(5)
C30 B3 C31 B4 -38.6(4)
B8 B3 C31 B4 -138.4(5)
B7 B3 C31 B11 -64.2(6)
C30 B3 C31 B11 -0.4(6)
B4 B3 C31 B11 38.2(5)
B8 B3 C31 B11 -100.2(5)
C30 B4 C31 B8 2.0(6)
B3 B4 C31 B8 -37.4(5)
B5 B4 C31 B8 62.8(6)
B11 B4 C31 B8 99.3(5)
C30 B4 C31 B12 -62.8(6)
B3 B4 C31 B12 -102.1(5)
B5 B4 C31 B12 -2.0(6)
B11 B4 C31 B12 34.5(5)
C30 B4 C31 B3 39.4(4)
B5 B4 C31 B3 100.2(5)
B11 B4 C31 B3 136.7(5)
C30 B4 C31 B11 -97.3(5)
B3 B4 C31 B11 -136.7(5)
B5 B4 C31 B11 -36.5(5)
B10 B11 C31 B8 0.2(5)
B12 B11 C31 B8 39.3(4)
B5 B11 C31 B8 -64.3(6)
B4 B11 C31 B8 -101.4(4)
B10 B11 C31 B12 -39.1(4)
B5 B11 C31 B12 -103.6(6)
B4 B11 C31 B12 -140.7(5)
B10 B11 C31 B3 63.6(5)
B12 B11 C31 B3 102.7(5)
B5 B11 C31 B3 -0.8(7)
B4 B11 C31 B3 -38.0(4)
B10 B11 C31 B4 101.6(4)
B12 B11 C31 B4 140.7(5)
B5 B11 C31 B4 37.1(5)
C2 C1 Ir1 C12 90.3(3)
C6 C1 Ir1 C12 -90.4(3)
C2 C1 Ir1 N1 -175.2(4)
C6 C1 Ir1 N1 4.0(3)
C2 C1 Ir1 N2 9.6(4)
C6 C1 Ir1 N2 -171.2(3)
C2 C1 Ir1 O2 -85.7(3)
C6 C1 Ir1 O2 93.5(3)
C2 C1 Ir1 O1 -166.3(18)
C6 C1 Ir1 O1 13(2)
C13 C12 Ir1 C1 80.0(3)
C17 C12 Ir1 C1 -98.9(3)
C13 C12 Ir1 N1 -0.6(4)
C17 C12 Ir1 N1 -179.5(3)
C13 C12 Ir1 N2 175.7(4)
C17 C12 Ir1 N2 -3.2(3)
C13 C12 Ir1 O2 174.3(15)
C17 C12 Ir1 O2 -4.6(19)
C13 C12 Ir1 O1 -96.3(3)
C17 C12 Ir1 O1 84.7(3)
C10 C11 N1 C7 -1.1(8)
C10 C11 N1 Ir1 174.9(4)
C8 C7 N1 C11 2.4(6)
C6 C7 N1 C11 -177.5(4)
C8 C7 N1 Ir1 -174.0(3)
C6 C7 N1 Ir1 6.1(4)
C1 Ir1 N1 C11 178.2(4)
C12 Ir1 N1 C11 -93.6(4)
N2 Ir1 N1 C11 -130.0(11)
O2 Ir1 N1 C11 86.7(4)
O1 Ir1 N1 C11 -1.3(4)
C1 Ir1 N1 C7 -5.7(3)
C12 Ir1 N1 C7 82.5(3)
N2 Ir1 N1 C7 46.2(12)
O2 Ir1 N1 C7 -97.1(3)
O1 Ir1 N1 C7 174.9(3)
C21 C22 N2 C18 0.1(6)
C21 C22 N2 Ir1 176.2(3)
C19 C18 N2 C22 -1.0(6)
C17 C18 N2 C22 176.6(3)
C19 C18 N2 Ir1 -177.5(3)
C17 C18 N2 Ir1 0.2(4)
C1 Ir1 N2 C22 -86.5(3)
C12 Ir1 N2 C22 -174.6(3)
N1 Ir1 N2 C22 -137.8(11)
O2 Ir1 N2 C22 5.3(3)
O1 Ir1 N2 C22 93.2(3)
C1 Ir1 N2 C18 89.7(3)
C12 Ir1 N2 C18 1.7(3)
N1 Ir1 N2 C18 38.4(12)
O2 Ir1 N2 C18 -178.4(3)
O1 Ir1 N2 C18 -90.6(3)
C25 C26 O1 Ir1 -3.1(6)
C27 C26 O1 Ir1 177.2(3)
C1 Ir1 O1 C26 82(2)
C12 Ir1 O1 C26 -174.7(3)
N1 Ir1 O1 C26 90.9(3)
N2 Ir1 O1 C26 -93.9(3)
O2 Ir1 O1 C26 1.3(3)
C25 C24 O2 Ir1 -2.3(6)
C23 C24 O2 Ir1 178.1(3)
C1 Ir1 O2 C24 -175.0(3)
C12 Ir1 O2 C24 90.8(18)
N1 Ir1 O2 C24 -94.2(3)
N2 Ir1 O2 C24 89.4(3)
O1 Ir1 O2 C24 1.3(3)
